data_2023418
loop_
_publ_author_name
'Kawasaki, Tadashi'
'Hori, Akiko'

_publ_section_title
;
 Polymorphism and Hirshfeld surface analysis of
 tetra-oxa[2]perfluoro-arene[2]triazine.
;
_journal_coeditor_code TX2095
_journal_issue 'Pt 4'
_journal_name_full 'Acta crystallographica. Section E, Crystallographic communications'
_journal_page_first 289
_journal_page_last 295
_journal_paper_doi 10.1107/S205698902500194X
_journal_volume 81
_journal_year 2025
_chemical_formula_iupac 'C20 H6 F8 N6 O6'
_chemical_formula_moiety 'C20 H6 F8 N6 O6'
_chemical_formula_sum 'C20 H6 F8 N6 O6'
_chemical_formula_weight 578.31
_chemical_name_systematic
;
Tetraoxa[2]perfluoroarene[2]triazine
;
_space_group_crystal_system triclinic
_space_group_IT_number 2
_space_group_name_Hall '-P 1'
_space_group_name_H-M_alt 'P -1'
_atom_sites_solution_hydrogens geom
_audit_creation_method SHELXL-2019/1
_cell_angle_alpha 90.742(9)
_cell_angle_beta 101.274(9)
_cell_angle_gamma 113.887(9)
_cell_formula_units_Z 1
_cell_length_a 7.1461(19)
_cell_length_b 8.660(2)
_cell_length_c 9.280(3)
_cell_measurement_reflns_used 1960
_cell_measurement_temperature 100
_cell_measurement_theta_max 26.3310
_cell_measurement_theta_min 3.1676
_cell_volume 512.2(2)
_computing_cell_refinement
;
SAINT V8.40B (Bruker, 2019)
;
_computing_data_collection
;
APEX5 (Bruker, 2019)
;
_computing_data_reduction
;
SAINT V8.40B (Bruker, 2019)
;
_computing_molecular_graphics
;
<i>ShelXle</i> (H\"ubschle et al., 2015) and Mercury (Macrae <i>et
al.</i>,  2020)
;
_computing_structure_refinement
;
<i>SHELXL2019/1</i> (Sheldrick, 2015b)
;
_computing_structure_solution
;
<i>SHELXT2018/2</i> (Sheldrick, 2015a)
;
_diffrn_ambient_temperature 100
_diffrn_detector_area_resol_mean 7.3910
_diffrn_measured_fraction_theta_full 0.950
_diffrn_measured_fraction_theta_max 0.950
_diffrn_measurement_device_type 'Bruker D8 Goniometer'
_diffrn_measurement_method '\f and \w scans'
_diffrn_radiation_type MoK\a
_diffrn_radiation_wavelength 0.71073
_diffrn_reflns_av_R_equivalents 0.0295
_diffrn_reflns_av_unetI/netI 0.0435
_diffrn_reflns_limit_h_max 8
_diffrn_reflns_limit_h_min -8
_diffrn_reflns_limit_k_max 10
_diffrn_reflns_limit_k_min -9
_diffrn_reflns_limit_l_max 10
_diffrn_reflns_limit_l_min -11
_diffrn_reflns_number 3886
_diffrn_reflns_theta_full 25.026
_diffrn_reflns_theta_max 25.026
_diffrn_reflns_theta_min 3.168
_exptl_absorpt_coefficient_mu 0.187
_exptl_absorpt_correction_T_max 0.99
_exptl_absorpt_correction_T_min 0.84
_exptl_absorpt_correction_type multi-scan
_exptl_absorpt_process_details
;
(SADABS; Krause et al., 2015)
;
_exptl_crystal_colour colourless
_exptl_crystal_density_diffrn 1.875
_exptl_crystal_density_method 'not measured'
_exptl_crystal_description block
_exptl_crystal_F_000 288
_exptl_crystal_size_max 0.180
_exptl_crystal_size_mid 0.124
_exptl_crystal_size_min 0.060
_refine_diff_density_max 0.215
_refine_diff_density_min -0.275
_refine_ls_extinction_method none
_refine_ls_goodness_of_fit_ref 1.070
_refine_ls_hydrogen_treatment constr
_refine_ls_matrix_type full
_refine_ls_number_parameters 182
_refine_ls_number_reflns 1723
_refine_ls_number_restraints 0
_refine_ls_restrained_S_all 1.070
_refine_ls_R_factor_all 0.0575
_refine_ls_R_factor_gt 0.0381
_refine_ls_shift/su_max 0.000
_refine_ls_shift/su_mean 0.000
_refine_ls_structure_factor_coef Fsqd
_refine_ls_weighting_details 'w=1/[\s^2^(Fo^2^)+(0.0367P)^2^+0.2238P] where P=(Fo^2^+2Fc^2^)/3'
_refine_ls_weighting_scheme calc
_refine_ls_wR_factor_gt 0.0833
_refine_ls_wR_factor_ref 0.0918
_reflns_number_gt 1324
_reflns_number_total 1723
_reflns_threshold_expression 'I > 2\s(I)'
_cod_data_source_file tx2095.cif
_cod_data_source_block I
_cod_depositor_comments 'Adding full bibliography for 2023418--2023419.cif.'
_cod_original_cell_volume 512.3(2)
_cod_database_code 2023418
_shelx_space_group_comment
;
The symmetry employed for this shelxl refinement is uniquely defined
by the following loop, which should always be used as a source of
symmetry information in preference to the above space-group names.
They are only intended as comments.
;
_shelx_estimated_absorpt_t_min 0.967
_shelx_estimated_absorpt_t_max 0.989

loop_
_space_group_symop_operation_xyz
'x, y, z'
'-x, -y, -z'

loop_
_atom_site_type_symbol
_atom_site_label
_atom_site_fract_x
_atom_site_fract_y
_atom_site_fract_z
_atom_site_U_iso_or_equiv
_atom_site_adp_type
_atom_site_calc_flag
_atom_site_occupancy
_atom_site_disorder_assembly
_atom_site_disorder_group
C C1 0.2310(4) 0.6873(3) 0.4991(2) 0.0184(5) Uani d 1 . .
C C2 0.0922(4) 0.7559(3) 0.5196(2) 0.0182(5) Uani d 1 . .
C C3 0.1420(4) 0.8726(3) 0.6386(2) 0.0183(5) Uani d 1 . .
C C4 0.3323(4) 0.9251(3) 0.7362(2) 0.0181(5) Uani d 1 . .
C C5 0.4723(4) 0.8573(3) 0.7158(2) 0.0180(5) Uani d 1 . .
C C6 0.4211(4) 0.7375(3) 0.5989(2) 0.0184(5) Uani d 1 . .
C C7 0.4728(4) 0.7988(3) 0.1483(2) 0.0172(5) Uani d 1 . .
C C8 0.2802(4) 0.5391(3) 0.0409(2) 0.0174(5) Uani d 1 . .
C C9 0.0875(4) 0.2548(3) -0.0668(3) 0.0210(6) Uani d 1 . .
H H9A 0.159037 0.207379 0.008882 0.032 Uiso calc 1 . .
H H9B 0.050618 0.188273 -0.162360 0.032 Uiso calc 1 . .
H H9C -0.040371 0.250658 -0.040013 0.032 Uiso calc 1 . .
C C10 0.2633(4) 0.6098(3) 0.2654(2) 0.0174(5) Uani d 1 . .
F F1 -0.0935(2) 0.70620(17) 0.42333(14) 0.0232(4) Uani d 1 . .
F F2 0.0058(2) 0.93768(17) 0.65671(14) 0.0237(4) Uani d 1 . .
F F3 0.6620(2) 0.91391(17) 0.80696(14) 0.0226(3) Uani d 1 . .
F F4 0.5565(2) 0.67242(18) 0.57993(15) 0.0256(4) Uani d 1 . .
N N1 0.4026(3) 0.7671(2) 0.2726(2) 0.0166(4) Uani d 1 . .
N N2 0.4183(3) 0.6951(2) 0.0277(2) 0.0176(5) Uani d 1 . .
N N3 0.1943(3) 0.4860(2) 0.1569(2) 0.0181(5) Uani d 1 . .
O O1 0.3814(2) 1.0421(2) 0.85763(16) 0.0197(4) Uani d 1 . .
O O2 0.2255(2) 0.4297(2) -0.07699(16) 0.0199(4) Uani d 1 . .
O O3 0.1720(2) 0.5621(2) 0.38295(17) 0.0211(4) Uani d 1 . .

loop_
_atom_site_aniso_label
_atom_site_aniso_U_11
_atom_site_aniso_U_22
_atom_site_aniso_U_33
_atom_site_aniso_U_12
_atom_site_aniso_U_13
_atom_site_aniso_U_23
C1 0.0221(14) 0.0125(12) 0.0173(12) 0.0017(11) 0.0093(10) 0.0010(10)
C2 0.0193(13) 0.0153(12) 0.0159(12) 0.0019(11) 0.0063(10) 0.0045(10)
C3 0.0187(13) 0.0180(13) 0.0215(13) 0.0081(11) 0.0105(10) 0.0047(10)
C4 0.0212(14) 0.0171(13) 0.0139(12) 0.0047(11) 0.0066(10) 0.0008(10)
C5 0.0193(13) 0.0173(13) 0.0158(12) 0.0053(11) 0.0048(10) 0.0050(10)
C6 0.0192(13) 0.0162(13) 0.0224(13) 0.0069(11) 0.0110(10) 0.0056(10)
C7 0.0170(13) 0.0166(13) 0.0192(13) 0.0082(11) 0.0037(10) 0.0015(10)
C8 0.0181(13) 0.0209(13) 0.0150(12) 0.0114(11) 0.0004(10) -0.0017(10)
C9 0.0228(13) 0.0165(13) 0.0214(13) 0.0068(11) 0.0027(10) -0.0027(10)
C10 0.0184(13) 0.0204(14) 0.0156(12) 0.0094(12) 0.0057(10) 0.0019(10)
F1 0.0210(8) 0.0241(8) 0.0197(7) 0.0062(7) 0.0008(6) -0.0013(6)
F2 0.0236(8) 0.0250(8) 0.0256(7) 0.0126(7) 0.0066(6) -0.0017(6)
F3 0.0209(8) 0.0252(8) 0.0199(7) 0.0089(7) 0.0023(6) 0.0002(6)
F4 0.0264(8) 0.0252(8) 0.0298(8) 0.0140(7) 0.0097(6) -0.0012(6)
N1 0.0181(11) 0.0158(11) 0.0160(10) 0.0055(9) 0.0069(8) 0.0022(8)
N2 0.0197(11) 0.0179(11) 0.0159(10) 0.0083(9) 0.0046(8) -0.0012(8)
N3 0.0200(11) 0.0171(11) 0.0169(10) 0.0077(9) 0.0038(8) -0.0016(8)
O1 0.0240(9) 0.0178(9) 0.0148(8) 0.0046(8) 0.0078(7) -0.0023(7)
O2 0.0236(10) 0.0175(9) 0.0171(8) 0.0074(8) 0.0038(7) -0.0042(7)
O3 0.0255(10) 0.0156(9) 0.0175(8) 0.0022(8) 0.0087(7) -0.0025(7)

loop_
_atom_type_symbol
_atom_type_description
_atom_type_scat_dispersion_real
_atom_type_scat_dispersion_imag
_atom_type_scat_source
C C 0.0033 0.0016 'International Tables Vol C Tables 4.2.6.8 and 6.1.1.4'
H H 0.0000 0.0000 'International Tables Vol C Tables 4.2.6.8 and 6.1.1.4'
F F 0.0171 0.0103 'International Tables Vol C Tables 4.2.6.8 and 6.1.1.4'
N N 0.0061 0.0033 'International Tables Vol C Tables 4.2.6.8 and 6.1.1.4'
O O 0.0106 0.0060 'International Tables Vol C Tables 4.2.6.8 and 6.1.1.4'

loop_
_geom_angle_atom_site_label_1
_geom_angle_atom_site_label_2
_geom_angle_atom_site_label_3
_geom_angle_site_symmetry_1
_geom_angle_site_symmetry_3
_geom_angle
_geom_angle_publ_flag
C6 C1 C2 . . 119.53(19) ?
C6 C1 O3 . . 120.98(19) ?
C2 C1 O3 . . 119.4(2) ?
F1 C2 C3 . . 119.9(2) ?
F1 C2 C1 . . 119.63(19) ?
C3 C2 C1 . . 120.5(2) ?
F2 C3 C4 . . 120.23(19) ?
F2 C3 C2 . . 119.7(2) ?
C4 C3 C2 . . 120.1(2) ?
C3 C4 C5 . . 119.6(2) ?
C3 C4 O1 . . 119.94(19) ?
C5 C4 O1 . . 120.39(19) ?
F3 C5 C6 . . 119.70(19) ?
F3 C5 C4 . . 119.79(19) ?
C6 C5 C4 . . 120.4(2) ?
F4 C6 C5 . . 120.2(2) ?
F4 C6 C1 . . 120.02(19) ?
C5 C6 C1 . . 119.8(2) ?
N2 C7 N1 . . 128.3(2) ?
N2 C7 O1 . 2_676 114.5(2) ?
N1 C7 O1 . 2_676 117.21(19) ?
O2 C8 N2 . . 114.0(2) ?
O2 C8 N3 . . 118.8(2) ?
N2 C8 N3 . . 127.23(19) ?
N1 C10 N3 . . 129.0(2) ?
N1 C10 O3 . . 117.82(19) ?
N3 C10 O3 . . 113.2(2) ?
C10 N1 C7 . . 111.66(19) ?
C7 N2 C8 . . 112.2(2) ?
C10 N3 C8 . . 111.6(2) ?
C7 O1 C4 2_676 . 116.00(18) ?
C8 O2 C9 . . 117.07(18) ?
C10 O3 C1 . . 116.55(18) ?

loop_
_geom_bond_atom_site_label_1
_geom_bond_atom_site_label_2
_geom_bond_site_symmetry_2
_geom_bond_distance
_geom_bond_publ_flag
C1 C6 . 1.382(3) ?
C1 C2 . 1.386(3) ?
C1 O3 . 1.392(3) ?
C2 F1 . 1.345(3) ?
C2 C3 . 1.376(3) ?
C3 F2 . 1.342(2) ?
C3 C4 . 1.372(3) ?
C4 C5 . 1.389(3) ?
C4 O1 . 1.396(2) ?
C5 F3 . 1.340(3) ?
C5 C6 . 1.377(3) ?
C6 F4 . 1.338(2) ?
C7 N2 . 1.315(3) ?
C7 N1 . 1.334(3) ?
C7 O1 2_676 1.360(3) ?
C8 O2 . 1.324(2) ?
C8 N2 . 1.337(3) ?
C8 N3 . 1.338(3) ?
C9 O2 . 1.451(3) ?
C10 N1 . 1.313(3) ?
C10 N3 . 1.325(3) ?
C10 O3 . 1.364(3) ?

loop_
_geom_torsion_atom_site_label_1
_geom_torsion_atom_site_label_2
_geom_torsion_atom_site_label_3
_geom_torsion_atom_site_label_4
_geom_torsion_site_symmetry_1
_geom_torsion_site_symmetry_2
_geom_torsion_site_symmetry_3
_geom_torsion_site_symmetry_4
_geom_torsion
_geom_torsion_publ_flag
C6 C1 C2 F1 . . . . -179.5(2) ?
O3 C1 C2 F1 . . . . -3.0(3) ?
C6 C1 C2 C3 . . . . -0.3(4) ?
O3 C1 C2 C3 . . . . 176.2(2) ?
F1 C2 C3 F2 . . . . -0.8(3) ?
C1 C2 C3 F2 . . . . 180.0(2) ?
F1 C2 C3 C4 . . . . -179.3(2) ?
C1 C2 C3 C4 . . . . 1.5(4) ?
F2 C3 C4 C5 . . . . -179.7(2) ?
C2 C3 C4 C5 . . . . -1.2(4) ?
F2 C3 C4 O1 . . . . 2.2(3) ?
C2 C3 C4 O1 . . . . -179.3(2) ?
C3 C4 C5 F3 . . . . 176.9(2) ?
O1 C4 C5 F3 . . . . -5.0(3) ?
C3 C4 C5 C6 . . . . -0.3(4) ?
O1 C4 C5 C6 . . . . 177.8(2) ?
F3 C5 C6 F4 . . . . 2.9(3) ?
C4 C5 C6 F4 . . . . -179.9(2) ?
F3 C5 C6 C1 . . . . -175.7(2) ?
C4 C5 C6 C1 . . . . 1.5(4) ?
C2 C1 C6 F4 . . . . -179.8(2) ?
O3 C1 C6 F4 . . . . 3.7(4) ?
C2 C1 C6 C5 . . . . -1.2(4) ?
O3 C1 C6 C5 . . . . -177.7(2) ?
N3 C10 N1 C7 . . . . 2.1(3) ?
O3 C10 N1 C7 . . . . -177.36(18) ?
N2 C7 N1 C10 . . . . 0.6(3) ?
O1 C7 N1 C10 2_676 . . . -179.86(19) ?
N1 C7 N2 C8 . . . . -2.5(3) ?
O1 C7 N2 C8 2_676 . . . 177.90(18) ?
O2 C8 N2 C7 . . . . -178.34(18) ?
N3 C8 N2 C7 . . . . 2.4(3) ?
N1 C10 N3 C8 . . . . -2.2(3) ?
O3 C10 N3 C8 . . . . 177.27(18) ?
O2 C8 N3 C10 . . . . -179.58(19) ?
N2 C8 N3 C10 . . . . -0.3(3) ?
C3 C4 O1 C7 . . . 2_676 -108.0(3) ?
C5 C4 O1 C7 . . . 2_676 74.0(3) ?
N2 C8 O2 C9 . . . . 175.75(18) ?
N3 C8 O2 C9 . . . . -4.9(3) ?
N1 C10 O3 C1 . . . . 1.8(3) ?
N3 C10 O3 C1 . . . . -177.71(18) ?
C6 C1 O3 C10 . . . . -77.2(3) ?
C2 C1 O3 C10 . . . . 106.4(2) ?
